data_7048514
loop_
_publ_author_name
'Caron, Elise'
'Brown, Christopher M.'
'Hean, Duane'
'Wolf, Michael O.'

_publ_section_title
;
 Variable oxidation state sulfur-bridged bithiazole ligands tune the
 electronic properties of ruthenium(ii) and copper(i) complexes.
;
_journal_issue 4
_journal_name_full 'Dalton transactions (Cambridge, England : 2003)'
_journal_page_first 1263
_journal_page_last 1274
_journal_paper_doi 10.1039/c8dt04588g
_journal_volume 48
_journal_year 2019
_chemical_formula_moiety 'C30 H20 N6 O2 Ru S3, 2.03(F6 P)'
_chemical_formula_sum 'C30 H20 F12.2 N6 O2 P2 Ru S3'
_chemical_formula_weight 987.46
_space_group_crystal_system orthorhombic
_space_group_IT_number 61
_space_group_name_Hall '-P 2ac 2ab'
_space_group_name_H-M_alt 'P b c a'
_symmetry_space_group_name_Hall '-P 2ac 2ab'
_symmetry_space_group_name_H-M 'P b c a'
_atom_sites_solution_hydrogens geom
_atom_sites_solution_primary direct
_audit_creation_date 2018-08-04
_audit_creation_method
;
Olex2 1.2
(compiled 2018.05.29 svn.r3508 for OlexSys, GUI svn.r5506)
;
_audit_update_record
;
2018-08-20 deposited with the CCDC.
2018-12-14 downloaded from the CCDC.
;
_cell_angle_alpha 90
_cell_angle_beta 90
_cell_angle_gamma 90
_cell_formula_units_Z 8
_cell_length_a 12.8317(8)
_cell_length_b 15.2760(10)
_cell_length_c 36.552(2)
_cell_measurement_reflns_used 9996
_cell_measurement_temperature 100(2)
_cell_measurement_theta_max 26.53
_cell_measurement_theta_min 2.66
_cell_volume 7164.8(8)
_computing_cell_refinement 'SAINT V8.38A (?, 2016)'
_computing_data_reduction 'SAINT V8.38A (?, 2016)'
_computing_molecular_graphics 'Olex2 (Dolomanov et al., 2009)'
_computing_publication_material 'Olex2 (Dolomanov et al., 2009)'
_computing_structure_refinement 'ShelXL (Sheldrick, 2015)'
_computing_structure_solution 'ShelXS (Sheldrick, 2008)'
_diffrn_ambient_temperature 100.15
_diffrn_measured_fraction_theta_full 0.999
_diffrn_measured_fraction_theta_max 0.995
_diffrn_measurement_device_type 'Bruker APEX-II CCD'
_diffrn_measurement_method '\f and \w scans'
_diffrn_radiation_type MoK\a
_diffrn_radiation_wavelength 0.71073
_diffrn_reflns_av_R_equivalents 0.0390
_diffrn_reflns_av_unetI/netI 0.0413
_diffrn_reflns_Laue_measured_fraction_full 0.999
_diffrn_reflns_Laue_measured_fraction_max 0.995
_diffrn_reflns_limit_h_max 16
_diffrn_reflns_limit_h_min -16
_diffrn_reflns_limit_k_max 19
_diffrn_reflns_limit_k_min -13
_diffrn_reflns_limit_l_max 41
_diffrn_reflns_limit_l_min -45
_diffrn_reflns_number 31751
_diffrn_reflns_point_group_measured_fraction_full 0.999
_diffrn_reflns_point_group_measured_fraction_max 0.995
_diffrn_reflns_theta_full 25.242
_diffrn_reflns_theta_max 26.547
_diffrn_reflns_theta_min 1.939
_diffrn_standards_number 0
_exptl_absorpt_coefficient_mu 0.807
_exptl_absorpt_correction_T_max 0.7454
_exptl_absorpt_correction_T_min 0.6581
_exptl_absorpt_correction_type multi-scan
_exptl_absorpt_process_details
'SADABS-2016/2 (Bruker,2016/2) was used for absorption correction. wR2(int) was 0.0745 before and 0.0534 after correction. The Ratio of minimum to maximum transmission is 0.8829. The \l/2 correction factor is Not present.'
_exptl_crystal_colour orange
_exptl_crystal_colour_primary orange
_exptl_crystal_density_diffrn 1.831
_exptl_crystal_description plate
_exptl_crystal_F_000 3918
_exptl_crystal_size_max 0.123
_exptl_crystal_size_mid 0.101
_exptl_crystal_size_min 0.05
_refine_diff_density_max 1.118
_refine_diff_density_min -0.499
_refine_diff_density_rms 0.107
_refine_ls_extinction_method none
_refine_ls_goodness_of_fit_ref 1.122
_refine_ls_hydrogen_treatment constr
_refine_ls_matrix_type full
_refine_ls_number_parameters 569
_refine_ls_number_reflns 7421
_refine_ls_number_restraints 912
_refine_ls_restrained_S_all 1.065
_refine_ls_R_factor_all 0.0700
_refine_ls_R_factor_gt 0.0588
_refine_ls_shift/su_max 0.001
_refine_ls_shift/su_mean 0.000
_refine_ls_structure_factor_coef Fsqd
_refine_ls_weighting_details 'w=1/[\s^2^(Fo^2^)+(0.0379P)^2^+35.6317P] where P=(Fo^2^+2Fc^2^)/3'
_refine_ls_weighting_scheme calc
_refine_ls_wR_factor_gt 0.1358
_refine_ls_wR_factor_ref 0.1410
_reflns_Friedel_coverage 0.000
_reflns_number_gt 6240
_reflns_number_total 7421
_reflns_threshold_expression 'I > 2\s(I)'
_cod_data_source_file c8dt04588g2.cif
_cod_data_source_block mw306_p_a
_cod_depositor_comments 'Adding full bibliography for 7048509--7048517.cif.'
_cod_original_cell_volume 7164.9(8)
_cod_original_formula_sum 'C30 H20 F12.20 N6 O2 P2 Ru S3'
_cod_database_code 7048514
_shelx_shelxl_version_number 2017/1
_shelx_space_group_comment
;
The symmetry employed for this shelxl refinement is uniquely defined
by the following loop, which should always be used as a source of
symmetry information in preference to the above space-group names.
They are only intended as comments.
;
_shelx_estimated_absorpt_t_max 0.961
_shelx_estimated_absorpt_t_min 0.907
_olex2_refinement_description
;
1. Fixed Uiso
 At 1.2 times of:
  All C(H) groups
2. Restrained distances
 P2-F7 \\sim P2-F8 \\sim P2-F9 \\sim P2-F10 \\sim P2-F11 \\sim P2-F12
 with sigma of 0.01
 P2A-F8A \\sim P2A-F10A \\sim P2A-F11A \\sim P2A-F12A \\sim P2-F8
 with sigma of 0.01
 P2-F11 \\sim P2A-F11A \\sim P2A-F12A \\sim P2A-F10A \\sim P2-F10 \\sim P2A-F7A
\\sim P2-F9 \\sim P2A-F9A
 \\sim P2A-F8A \\sim P2-F8 \\sim P2-F7 \\sim P2-F12
 with sigma of 0.01
3. Uiso/Uaniso restraints and constraints
F7 \\sim P2 \\sim F9 \\sim F10 \\sim F8 \\sim F12 \\sim F11 \\sim P2A \\sim F8A
\\sim F9A \\sim F10A \\sim F11A \\sim F12A \\sim F7A: within 2A with sigma of
0.04 and sigma for terminal atoms of 0.08
4. Rigid body (RIGU) restrains
 All non-hydrogen atoms
 with sigma for 1-2 distances of 0.004 and sigma for 1-3 distances of 0.004
5. Others
 Sof(P2A)=Sof(F10A)=Sof(F11A)=Sof(F12A)=Sof(F8A)=Sof(F7A)=Sof(F9A)=1-FVAR(1)
 Sof(P2)=Sof(F10)=Sof(F8)=Sof(F12)=Sof(F11)=FVAR(1)
 Fixed Sof: F7(0.75) F9(0.75)
6.a Aromatic/amide H refined with riding coordinates:
 C24(H24), C28(H28), C1(H1), C7(H7), C23(H23), C19(H19), C26(H26), C27(H27),
 C6(H6), C9(H9), C20(H20), C21(H21), C11(H11), C2(H2), C5(H5), C16(H16),
 C15(H15), C8(H8), C12(H12), C14(H14)
;
_olex2_submission_special_instructions 'No special instructions were received'

loop_
_space_group_symop_operation_xyz
'x, y, z'
'-x+1/2, -y, z+1/2'
'-x, y+1/2, -z+1/2'
'x+1/2, -y+1/2, -z'
'-x, -y, -z'
'x-1/2, y, -z-1/2'
'x, -y-1/2, z-1/2'
'-x-1/2, y-1/2, z'

loop_
_atom_site_label
_atom_site_type_symbol
_atom_site_fract_x
_atom_site_fract_y
_atom_site_fract_z
_atom_site_U_iso_or_equiv
_atom_site_adp_type
_atom_site_occupancy
_atom_site_site_symmetry_order
_atom_site_calc_flag
_atom_site_refinement_flags_posn
_atom_site_refinement_flags_adp
_atom_site_refinement_flags_occupancy
_atom_site_disorder_assembly
_atom_site_disorder_group
Ru1 Ru 0.48316(3) 0.79626(2) 0.37110(2) 0.02375(12) Uani 1 1 d . U . . .
S1 S 0.34440(11) 0.96057(8) 0.31778(4) 0.0360(3) Uani 1 1 d . U . . .
S2 S 0.17404(10) 0.82965(9) 0.30713(4) 0.0380(3) Uani 1 1 d . U . . .
S3 S 0.54118(12) 0.99243(9) 0.27702(4) 0.0440(4) Uani 1 1 d . U . . .
N3 N 0.6305(3) 0.7964(3) 0.39299(10) 0.0271(8) Uani 1 1 d . U . . .
O2 O 0.3024(3) 0.9914(2) 0.28376(11) 0.0428(9) Uani 1 1 d . U . . .
N1 N 0.3322(3) 0.7979(2) 0.34859(11) 0.0278(8) Uani 1 1 d . U . . .
N6 N 0.5159(3) 0.6865(2) 0.33995(11) 0.0261(8) Uani 1 1 d . U . . .
N5 N 0.4398(3) 0.6995(3) 0.40734(11) 0.0283(8) Uani 1 1 d . U . . .
N2 N 0.5352(3) 0.8847(2) 0.33110(10) 0.0261(8) Uani 1 1 d . U . . .
N4 N 0.4694(3) 0.8982(3) 0.40852(11) 0.0295(9) Uani 1 1 d . U . . .
O1 O 0.3339(3) 1.0131(2) 0.34952(11) 0.0452(10) Uani 1 1 d . U . . .
C18 C 0.6507(4) 0.8673(3) 0.41437(13) 0.0307(10) Uani 1 1 d . U . . .
C24 C 0.5037(4) 0.4507(3) 0.36529(15) 0.0393(12) Uani 1 1 d . U . . .
H24 H 0.521292 0.394653 0.355867 0.047 Uiso 1 1 calc R . . . .
C25 C 0.5248(4) 0.5273(3) 0.34400(14) 0.0321(11) Uani 1 1 d . U . . .
C28 C 0.5563(4) 0.6815(3) 0.30667(13) 0.0309(10) Uani 1 1 d . U . . .
H28 H 0.564900 0.733879 0.292961 0.037 Uiso 1 1 calc R . . . .
C1 C 0.2655(4) 0.7272(3) 0.35054(14) 0.0336(11) Uani 1 1 d . U . . .
H1 H 0.280202 0.677176 0.365114 0.040 Uiso 1 1 calc R . . . .
C17 C 0.5646(4) 0.9231(3) 0.42262(13) 0.0295(10) Uani 1 1 d . U . . .
C22 C 0.4362(4) 0.5410(3) 0.41480(14) 0.0339(11) Uani 1 1 d . U . . .
C3 C 0.2903(4) 0.8566(3) 0.32689(13) 0.0292(10) Uani 1 1 d . U . . .
C7 C 0.7075(4) 0.7393(3) 0.38735(14) 0.0341(11) Uani 1 1 d . U . . .
H7 H 0.693947 0.689428 0.372596 0.041 Uiso 1 1 calc R . . . .
C30 C 0.4592(4) 0.6168(3) 0.39429(13) 0.0290(10) Uani 1 1 d . U . . .
C23 C 0.4588(4) 0.4573(3) 0.39879(16) 0.0397(12) Uani 1 1 d . U . . .
H23 H 0.441948 0.405520 0.411915 0.048 Uiso 1 1 calc R . . . .
C4 C 0.4771(4) 0.9377(3) 0.31063(14) 0.0310(10) Uani 1 1 d . U . . .
C10 C 0.7499(4) 0.8843(4) 0.42936(13) 0.0348(11) Uani 1 1 d . U . . .
C19 C 0.3998(4) 0.7073(3) 0.44045(14) 0.0336(11) Uani 1 1 d . U . . .
H19 H 0.386633 0.764346 0.449752 0.040 Uiso 1 1 calc R . . . .
C26 C 0.5719(4) 0.5254(3) 0.30917(15) 0.0355(11) Uani 1 1 d . U . . .
H26 H 0.592825 0.471476 0.298543 0.043 Uiso 1 1 calc R . . . .
C27 C 0.5868(4) 0.6023(3) 0.29100(14) 0.0361(11) Uani 1 1 d . U . . .
H27 H 0.618238 0.601878 0.267469 0.043 Uiso 1 1 calc R . . . .
C29 C 0.5014(4) 0.6095(3) 0.35803(13) 0.0283(10) Uani 1 1 d . U . . .
C6 C 0.6364(4) 0.8891(3) 0.31934(14) 0.0341(11) Uani 1 1 d . U . . .
H6 H 0.690726 0.856122 0.330393 0.041 Uiso 1 1 calc R . . . .
C9 C 0.8285(4) 0.8233(4) 0.42283(14) 0.0392(12) Uani 1 1 d . U . . .
H9 H 0.896285 0.832414 0.432551 0.047 Uiso 1 1 calc R . . . .
C20 C 0.3761(4) 0.6349(4) 0.46242(15) 0.0400(13) Uani 1 1 d . U . . .
H20 H 0.346733 0.643329 0.486016 0.048 Uiso 1 1 calc R . . . .
C21 C 0.3951(4) 0.5525(4) 0.45003(15) 0.0403(12) Uani 1 1 d . U . . .
H21 H 0.380695 0.503287 0.465070 0.048 Uiso 1 1 calc R . . . .
C11 C 0.7631(4) 0.9623(4) 0.45074(15) 0.0413(12) Uani 1 1 d . U . . .
H11 H 0.830358 0.976998 0.459658 0.050 Uiso 1 1 calc R . . . .
C2 C 0.1781(4) 0.7340(4) 0.33028(15) 0.0381(12) Uani 1 1 d . U . . .
H2 H 0.125351 0.690490 0.329168 0.046 Uiso 1 1 calc R . . . .
C5 C 0.6537(5) 0.9441(4) 0.29067(16) 0.0421(13) Uani 1 1 d . U . . .
H5 H 0.719884 0.954115 0.279779 0.050 Uiso 1 1 calc R . . . .
C16 C 0.3867(4) 0.9431(4) 0.41925(14) 0.0379(12) Uani 1 1 d . U . . .
H16 H 0.319904 0.925365 0.410820 0.045 Uiso 1 1 calc R . . . .
C15 C 0.3934(5) 1.0158(4) 0.44253(16) 0.0444(13) Uani 1 1 d . U . . .
H15 H 0.331993 1.045938 0.449767 0.053 Uiso 1 1 calc R . . . .
C8 C 0.8076(4) 0.7497(4) 0.40223(15) 0.0398(12) Uani 1 1 d . U . . .
H8 H 0.860005 0.706825 0.398193 0.048 Uiso 1 1 calc R . . . .
C12 C 0.6820(5) 1.0149(4) 0.45840(15) 0.0445(13) Uani 1 1 d . U . . .
H12 H 0.693389 1.066067 0.472644 0.053 Uiso 1 1 calc R . . . .
C13 C 0.5787(4) 0.9958(3) 0.44559(14) 0.0378(11) Uani 1 1 d . U . . .
C14 C 0.4888(5) 1.0433(4) 0.45482(16) 0.0443(13) Uani 1 1 d . U . . .
H14 H 0.494137 1.094339 0.469543 0.053 Uiso 1 1 calc R . . . .
P1 P 0.37346(11) 0.73744(9) 0.22270(4) 0.0376(3) Uani 1 1 d . U . . .
F2 F 0.4916(3) 0.7097(3) 0.21852(12) 0.0626(10) Uani 1 1 d . U . . .
F6 F 0.3599(3) 0.6637(2) 0.25292(10) 0.0554(9) Uani 1 1 d . U . . .
F4 F 0.3384(3) 0.6696(2) 0.19242(10) 0.0647(11) Uani 1 1 d . U . . .
F1 F 0.4058(3) 0.8048(3) 0.25380(12) 0.0726(12) Uani 1 1 d . U . . .
F5 F 0.2536(3) 0.7642(3) 0.22885(11) 0.0689(11) Uani 1 1 d . U . . .
F3 F 0.3855(4) 0.8107(2) 0.19193(12) 0.0791(13) Uani 1 1 d . U . . .
P2 P 0.1423(3) 0.7904(2) 0.48866(10) 0.0304(8) Uani 0.652(6) 1 d D U P A 1
F7 F 0.1989(5) 0.8591(5) 0.4623(3) 0.094(3) Uani 0.75 1 d D U P A 1
F9 F 0.2525(4) 0.7705(4) 0.50631(14) 0.0679(15) Uani 0.75 1 d D U P A 1
F10 F 0.0838(5) 0.7216(4) 0.51391(17) 0.0663(19) Uani 0.652(6) 1 d D U P A 1
F8 F 0.1622(5) 0.7172(5) 0.45875(18) 0.071(2) Uani 0.652(6) 1 d D U P A 1
F12 F 0.0334(4) 0.8144(6) 0.47066(18) 0.069(2) Uani 0.652(6) 1 d D U P A 1
F11 F 0.1222(5) 0.8639(5) 0.5185(2) 0.076(2) Uani 0.652(6) 1 d D U P A 1
P2A P 0.1052(5) 0.7840(4) 0.48674(18) 0.0409(19) Uani 0.348(6) 1 d D U P A 2
F10A F 0.0003(7) 0.7338(6) 0.4963(3) 0.049(3) Uani 0.348(6) 1 d D U P A 2
F11A F 0.1181(9) 0.8042(10) 0.5292(2) 0.058(3) Uani 0.348(6) 1 d D U P A 2
F12A F 0.0398(9) 0.8715(6) 0.4804(3) 0.046(3) Uani 0.348(6) 1 d D U P A 2
F8A F 0.0905(9) 0.7594(6) 0.4448(2) 0.052(3) Uani 0.348(6) 1 d D U P A 2
F7A F 0.1653(8) 0.6934(6) 0.4923(3) 0.059(3) Uani 0.348(6) 1 d D U P A 2
F9A F 0.2113(9) 0.8342(10) 0.4786(4) 0.069(4) Uani 0.348(6) 1 d D U P A 2

loop_
_atom_site_aniso_label
_atom_site_aniso_U_11
_atom_site_aniso_U_22
_atom_site_aniso_U_33
_atom_site_aniso_U_23
_atom_site_aniso_U_13
_atom_site_aniso_U_12
Ru1 0.0273(2) 0.01911(18) 0.0248(2) -0.00062(14) 0.00095(15) 0.00099(15)
S1 0.0408(7) 0.0224(6) 0.0447(8) 0.0013(5) -0.0073(6) 0.0056(5)
S2 0.0323(7) 0.0351(7) 0.0466(8) 0.0024(6) -0.0089(6) 0.0038(6)
S3 0.0517(8) 0.0322(7) 0.0480(8) 0.0173(6) -0.0071(7) -0.0093(6)
N3 0.0309(19) 0.0272(19) 0.0232(19) 0.0041(15) 0.0029(15) -0.0010(16)
O2 0.043(2) 0.0320(19) 0.053(2) 0.0080(17) -0.0091(18) 0.0075(17)
N1 0.030(2) 0.0213(18) 0.032(2) -0.0022(16) -0.0003(16) 0.0018(16)
N6 0.031(2) 0.0200(18) 0.0271(19) -0.0006(14) -0.0001(16) -0.0006(16)
N5 0.032(2) 0.0256(19) 0.0277(19) 0.0018(16) -0.0001(16) 0.0004(17)
N2 0.034(2) 0.0180(18) 0.027(2) -0.0011(15) -0.0033(16) -0.0004(16)
N4 0.035(2) 0.026(2) 0.027(2) -0.0018(16) 0.0051(16) 0.0010(17)
O1 0.055(2) 0.0290(19) 0.052(2) -0.0044(17) -0.0044(19) 0.0115(18)
C18 0.035(2) 0.033(2) 0.024(2) 0.0044(18) 0.0014(19) -0.003(2)
C24 0.049(3) 0.021(2) 0.047(3) 0.002(2) 0.002(2) 0.003(2)
C25 0.037(3) 0.023(2) 0.035(3) -0.0010(19) -0.001(2) 0.003(2)
C28 0.039(3) 0.026(2) 0.028(2) -0.0024(18) 0.001(2) -0.003(2)
C1 0.034(3) 0.026(2) 0.041(3) 0.002(2) -0.001(2) 0.001(2)
C17 0.036(2) 0.027(2) 0.026(2) -0.0008(18) -0.0008(19) -0.0022(19)
C22 0.033(3) 0.029(2) 0.039(3) 0.008(2) 0.000(2) 0.005(2)
C3 0.031(2) 0.023(2) 0.033(3) -0.0027(18) -0.0015(19) 0.0014(19)
C7 0.037(3) 0.033(3) 0.032(3) 0.002(2) 0.004(2) 0.002(2)
C30 0.029(2) 0.024(2) 0.034(2) 0.0023(18) 0.0029(19) -0.0004(19)
C23 0.045(3) 0.024(2) 0.051(3) 0.012(2) 0.004(2) 0.001(2)
C4 0.039(2) 0.018(2) 0.036(3) 0.0019(18) -0.005(2) -0.0014(19)
C10 0.037(2) 0.043(3) 0.024(2) 0.007(2) -0.002(2) -0.005(2)
C19 0.033(3) 0.033(2) 0.035(3) 0.001(2) 0.007(2) 0.001(2)
C26 0.041(3) 0.023(2) 0.042(3) -0.006(2) 0.002(2) 0.002(2)
C27 0.047(3) 0.032(2) 0.030(3) -0.005(2) 0.001(2) 0.002(2)
C29 0.034(3) 0.028(2) 0.023(2) 0.0027(17) 0.0054(18) 0.002(2)
C6 0.039(3) 0.028(2) 0.035(3) 0.003(2) 0.002(2) 0.000(2)
C9 0.034(3) 0.056(3) 0.028(3) 0.012(2) -0.002(2) -0.005(2)
C20 0.044(3) 0.043(3) 0.033(3) 0.011(2) 0.014(2) 0.006(3)
C21 0.043(3) 0.035(3) 0.043(3) 0.016(2) 0.008(2) 0.000(2)
C11 0.041(3) 0.049(3) 0.034(3) 0.003(2) -0.004(2) -0.012(2)
C2 0.032(3) 0.033(3) 0.049(3) 0.003(2) -0.003(2) -0.004(2)
C5 0.045(3) 0.038(3) 0.043(3) 0.011(2) 0.001(2) -0.008(2)
C16 0.043(3) 0.037(3) 0.034(3) -0.006(2) 0.003(2) 0.003(2)
C15 0.048(3) 0.043(3) 0.043(3) -0.016(2) 0.007(3) 0.005(3)
C8 0.033(3) 0.050(3) 0.036(3) 0.006(2) 0.002(2) 0.009(2)
C12 0.056(3) 0.041(3) 0.037(3) -0.006(2) -0.008(3) -0.008(2)
C13 0.047(3) 0.033(3) 0.033(3) -0.004(2) -0.001(2) -0.004(2)
C14 0.060(3) 0.035(3) 0.038(3) -0.013(2) 0.001(3) 0.005(3)
P1 0.0394(7) 0.0267(6) 0.0467(8) -0.0017(6) -0.0051(6) 0.0023(6)
F2 0.0418(19) 0.069(3) 0.077(3) 0.005(2) 0.0188(18) 0.0007(18)
F6 0.051(2) 0.061(2) 0.055(2) 0.0149(18) 0.0085(17) 0.0034(18)
F4 0.088(3) 0.049(2) 0.057(2) -0.0075(18) -0.010(2) -0.013(2)
F1 0.079(3) 0.055(2) 0.084(3) -0.028(2) -0.015(2) 0.003(2)
F5 0.055(2) 0.071(3) 0.080(3) -0.007(2) -0.014(2) 0.019(2)
F3 0.115(4) 0.041(2) 0.082(3) 0.025(2) -0.012(3) -0.020(2)
P2 0.0338(18) 0.0235(12) 0.0338(13) 0.0041(9) -0.0053(12) 0.0023(12)
F7 0.049(3) 0.087(5) 0.148(8) 0.070(5) 0.019(4) 0.002(3)
F9 0.059(3) 0.084(4) 0.060(3) -0.018(3) -0.018(3) 0.033(3)
F10 0.089(5) 0.050(3) 0.060(4) 0.023(3) 0.021(3) 0.004(3)
F8 0.059(4) 0.091(5) 0.064(4) -0.043(4) 0.007(3) -0.018(4)
F12 0.030(3) 0.118(6) 0.059(4) 0.032(4) -0.014(3) 0.002(3)
F11 0.039(3) 0.066(4) 0.124(6) -0.056(4) 0.000(4) 0.003(3)
P2A 0.044(4) 0.039(3) 0.040(3) 0.001(2) 0.006(3) 0.002(3)
F10A 0.053(5) 0.032(5) 0.062(6) -0.004(4) 0.015(5) 0.000(4)
F11A 0.054(6) 0.084(9) 0.034(4) -0.010(5) -0.009(4) 0.017(6)
F12A 0.066(6) 0.026(4) 0.045(6) 0.003(4) 0.015(5) 0.009(4)
F8A 0.077(7) 0.040(5) 0.038(4) -0.006(4) 0.013(4) 0.006(5)
F7A 0.052(6) 0.058(6) 0.066(7) 0.006(5) 0.002(5) 0.025(5)
F9A 0.058(6) 0.081(9) 0.070(9) -0.023(7) 0.017(6) -0.018(6)

loop_
_atom_type_symbol
_atom_type_description
_atom_type_scat_dispersion_real
_atom_type_scat_dispersion_imag
_atom_type_scat_source
C C 0.0033 0.0016 'International Tables Vol C Tables 4.2.6.8 and 6.1.1.4'
H H 0.0000 0.0000 'International Tables Vol C Tables 4.2.6.8 and 6.1.1.4'
F F 0.0171 0.0103 'International Tables Vol C Tables 4.2.6.8 and 6.1.1.4'
N N 0.0061 0.0033 'International Tables Vol C Tables 4.2.6.8 and 6.1.1.4'
O O 0.0106 0.0060 'International Tables Vol C Tables 4.2.6.8 and 6.1.1.4'
P P 0.1023 0.0942 'International Tables Vol C Tables 4.2.6.8 and 6.1.1.4'
Ru Ru -1.2594 0.8363 'International Tables Vol C Tables 4.2.6.8 and 6.1.1.4'
S S 0.1246 0.1234 'International Tables Vol C Tables 4.2.6.8 and 6.1.1.4'

loop_
_geom_angle_atom_site_label_1
_geom_angle_atom_site_label_2
_geom_angle_atom_site_label_3
_geom_angle
N3 Ru1 N1 179.25(16)
N3 Ru1 N6 91.60(16)
N3 Ru1 N5 89.94(15)
N3 Ru1 N2 88.72(15)
N3 Ru1 N4 79.71(16)
N6 Ru1 N1 88.96(15)
N6 Ru1 N2 94.22(15)
N6 Ru1 N4 170.18(16)
N5 Ru1 N1 90.66(16)
N5 Ru1 N6 80.07(15)
N5 Ru1 N2 174.10(15)
N5 Ru1 N4 95.24(16)
N2 Ru1 N1 90.74(15)
N4 Ru1 N1 99.77(16)
N4 Ru1 N2 90.17(15)
O2 S1 C3 108.1(2)
O2 S1 C4 107.5(2)
O1 S1 O2 119.2(2)
O1 S1 C3 108.5(2)
O1 S1 C4 109.1(2)
C4 S1 C3 103.3(2)
C2 S2 C3 88.3(2)
C5 S3 C4 89.2(3)
C18 N3 Ru1 113.5(3)
C7 N3 Ru1 128.4(3)
C7 N3 C18 118.0(4)
C1 N1 Ru1 122.7(3)
C3 N1 Ru1 128.5(3)
C3 N1 C1 108.1(4)
C28 N6 Ru1 129.1(3)
C28 N6 C29 116.7(4)
C29 N6 Ru1 113.9(3)
C30 N5 Ru1 112.8(3)
C19 N5 Ru1 129.0(3)
C19 N5 C30 118.2(4)
C4 N2 Ru1 127.2(3)
C4 N2 C6 109.0(4)
C6 N2 Ru1 123.5(3)
C17 N4 Ru1 112.1(3)
C16 N4 Ru1 130.6(4)
C16 N4 C17 117.2(4)
N3 C18 C17 116.7(4)
N3 C18 C10 122.7(5)
C10 C18 C17 120.5(5)
C25 C24 H24 119.7
C23 C24 H24 119.7
C23 C24 C25 120.7(5)
C26 C25 C24 123.7(5)
C29 C25 C24 119.8(5)
C29 C25 C26 116.4(4)
N6 C28 H28 118.8
N6 C28 C27 122.4(5)
C27 C28 H28 118.8
N1 C1 H1 122.4
C2 C1 N1 115.3(5)
C2 C1 H1 122.4
N4 C17 C18 116.3(4)
N4 C17 C13 123.8(5)
C13 C17 C18 119.9(5)
C30 C22 C23 118.2(5)
C21 C22 C30 117.6(5)
C21 C22 C23 124.2(5)
S2 C3 S1 118.7(3)
N1 C3 S1 124.5(4)
N1 C3 S2 116.7(4)
N3 C7 H7 118.5
N3 C7 C8 123.0(5)
C8 C7 H7 118.5
N5 C30 C22 122.2(4)
N5 C30 C29 117.4(4)
C22 C30 C29 120.4(4)
C24 C23 C22 121.3(5)
C24 C23 H23 119.4
C22 C23 H23 119.4
S3 C4 S1 118.6(3)
N2 C4 S1 125.5(4)
N2 C4 S3 115.7(4)
C18 C10 C11 118.1(5)
C9 C10 C18 117.7(5)
C9 C10 C11 124.3(5)
N5 C19 H19 118.7
N5 C19 C20 122.6(5)
C20 C19 H19 118.7
C25 C26 H26 120.6
C27 C26 C25 118.9(5)
C27 C26 H26 120.6
C28 C27 H27 119.7
C26 C27 C28 120.5(5)
C26 C27 H27 119.7
N6 C29 C25 124.9(4)
N6 C29 C30 115.6(4)
C25 C29 C30 119.5(4)
N2 C6 H6 122.4
C5 C6 N2 115.2(5)
C5 C6 H6 122.4
C10 C9 H9 120.1
C8 C9 C10 119.9(5)
C8 C9 H9 120.1
C19 C20 H20 120.0
C21 C20 C19 120.1(5)
C21 C20 H20 120.0
C22 C21 H21 120.3
C20 C21 C22 119.3(5)
C20 C21 H21 120.3
C10 C11 H11 119.4
C12 C11 C10 121.3(5)
C12 C11 H11 119.4
S2 C2 H2 124.2
C1 C2 S2 111.6(4)
C1 C2 H2 124.2
S3 C5 H5 124.6
C6 C5 S3 110.9(4)
C6 C5 H5 124.6
N4 C16 H16 118.6
N4 C16 C15 122.8(5)
C15 C16 H16 118.6
C16 C15 H15 120.1
C14 C15 C16 119.8(5)
C14 C15 H15 120.1
C7 C8 H8 120.6
C9 C8 C7 118.7(5)
C9 C8 H8 120.6
C11 C12 H12 119.2
C11 C12 C13 121.6(5)
C13 C12 H12 119.2
C17 C13 C12 118.4(5)
C14 C13 C17 116.5(5)
C14 C13 C12 125.1(5)
C15 C14 C13 119.8(5)
C15 C14 H14 120.1
C13 C14 H14 120.1
F2 P1 F6 89.0(2)
F2 P1 F4 91.7(2)
F2 P1 F1 89.6(2)
F2 P1 F5 177.4(2)
F2 P1 F3 91.6(3)
F6 P1 F1 89.4(2)
F6 P1 F5 88.7(2)
F6 P1 F3 179.0(2)
F4 P1 F6 89.5(2)
F4 P1 F1 178.3(3)
F4 P1 F5 89.6(2)
F4 P1 F3 89.6(2)
F1 P1 F5 89.2(2)
F1 P1 F3 91.4(2)
F3 P1 F5 90.8(3)
F9 P2 F7 88.0(4)
F9 P2 F10 93.3(4)
F9 P2 F12 177.6(5)
F9 P2 F11 90.0(4)
F10 P2 F7 178.4(5)
F10 P2 F12 88.7(4)
F10 P2 F11 89.5(4)
F8 P2 F7 88.5(5)
F8 P2 F9 90.1(4)
F8 P2 F10 90.6(4)
F8 P2 F12 91.1(5)
F8 P2 F11 179.9(6)
F12 P2 F7 89.9(4)
F11 P2 F7 91.4(5)
F11 P2 F12 88.8(4)
F10A P2A F11A 88.1(7)
F10A P2A F12A 89.5(6)
F10A P2A F8A 89.8(6)
F10A P2A F7A 87.9(6)
F10A P2A F9A 178.1(9)
F11A P2A F12A 91.9(7)
F11A P2A F7A 89.7(8)
F11A P2A F9A 90.0(8)
F12A P2A F7A 176.9(8)
F8A P2A F11A 177.4(8)
F8A P2A F12A 89.8(6)
F8A P2A F7A 88.6(7)
F8A P2A F9A 92.0(8)
F9A P2A F12A 91.0(8)
F9A P2A F7A 91.6(8)

loop_
_geom_bond_atom_site_label_1
_geom_bond_atom_site_label_2
_geom_bond_distance
Ru1 N3 2.053(4)
Ru1 N1 2.104(4)
Ru1 N6 2.070(4)
Ru1 N5 2.061(4)
Ru1 N2 2.100(4)
Ru1 N4 2.080(4)
S1 O2 1.435(4)
S1 O1 1.417(4)
S1 C3 1.765(5)
S1 C4 1.758(5)
S2 C3 1.708(5)
S2 C2 1.689(6)
S3 C4 1.699(5)
S3 C5 1.697(6)
N3 C18 1.361(6)
N3 C7 1.333(6)
N1 C1 1.381(6)
N1 C3 1.313(6)
N6 C28 1.325(6)
N6 C29 1.363(6)
N5 C30 1.374(6)
N5 C19 1.320(6)
N2 C4 1.331(6)
N2 C6 1.370(6)
N4 C17 1.379(6)
N4 C16 1.323(7)
C18 C17 1.427(7)
C18 C10 1.410(7)
C24 H24 0.9500
C24 C25 1.431(7)
C24 C23 1.357(8)
C25 C26 1.410(7)
C25 C29 1.388(7)
C28 H28 0.9500
C28 C27 1.396(7)
C1 H1 0.9500
C1 C2 1.348(7)
C17 C13 1.405(7)
C22 C30 1.410(7)
C22 C23 1.436(7)
C22 C21 1.403(8)
C7 H7 0.9500
C7 C8 1.405(7)
C30 C29 1.436(7)
C23 H23 0.9500
C10 C9 1.393(8)
C10 C11 1.435(8)
C19 H19 0.9500
C19 C20 1.401(7)
C26 H26 0.9500
C26 C27 1.362(7)
C27 H27 0.9500
C6 H6 0.9500
C6 C5 1.361(7)
C9 H9 0.9500
C9 C8 1.380(8)
C20 H20 0.9500
C20 C21 1.359(8)
C21 H21 0.9500
C11 H11 0.9500
C11 C12 1.344(8)
C2 H2 0.9500
C5 H5 0.9500
C16 H16 0.9500
C16 C15 1.402(7)
C15 H15 0.9500
C15 C14 1.370(8)
C8 H8 0.9500
C12 H12 0.9500
C12 C13 1.436(8)
C13 C14 1.404(8)
C14 H14 0.9500
P1 F2 1.581(4)
P1 F6 1.587(4)
P1 F4 1.581(4)
P1 F1 1.589(4)
P1 F5 1.607(4)
P1 F3 1.594(4)
P2 F7 1.599(5)
P2 F9 1.584(5)
P2 F10 1.586(5)
P2 F8 1.584(5)
P2 F12 1.588(5)
P2 F11 1.587(5)
P2A F10A 1.587(7)
P2A F11A 1.590(7)
P2A F12A 1.595(7)
P2A F8A 1.589(7)
P2A F7A 1.597(7)
P2A F9A 1.592(7)
